data_2005495
loop_
_publ_author_name
'Flomer, W. A.'
'Kolis, J. W.'
'Pennington, W. T.'

_publ_contact_author
;
      William T. Pennington
      Department of Chemistry
      Clemson University
      Clemson, SC 29634-1905
      U.S.A.
;
_publ_section_title
;
 Tris(tetraphenylphosphonium) Decatelluriumtantalide Dimethylformamide
 (1/1), a Tetraphenylphosphonium Salt of TaTe~10~^3{-^}
;
_journal_issue 10
_journal_name_full 'Acta Crystallographica Section C'
_journal_page_first 2445
_journal_page_last 2448
_journal_paper_doi 10.1107/S0108270196005847
_journal_volume 52
_journal_year 1996
_chemical_formula_moiety '(C24 H20 P)3 [Ta Te10], C3 H7 N O'
_chemical_formula_sum 'C75 H67 N O P3 Ta Te10'
_chemical_formula_weight 2548.16
_space_group_IT_number 2
_symmetry_cell_setting triclinic
_symmetry_space_group_name_Hall '-P 1'
_symmetry_space_group_name_H-M 'P -1'
_atom_type_scat_source 'SHELXTL-Plus (Sheldrick, 1990)'
_audit_creation_method 'manual editing of form.cif'
_cell_angle_alpha 82.26(4)
_cell_angle_beta 102.89(3)
_cell_angle_gamma 109.25(3)
_cell_formula_units_Z 2
_cell_length_a 13.193(6)
_cell_length_b 14.523(7)
_cell_length_c 23.784(9)
_cell_measurement_reflns_used 19
_cell_measurement_temperature 295
_cell_measurement_theta_max 14
_cell_measurement_theta_min 13
_cell_volume 4185(3)
_computing_cell_refinement 'P3 Software'
_computing_data_collection 'P3 Software (Siemens, 1976)'
_computing_data_reduction 'SHELXTL-Plus (Sheldrick, 1990)'
_computing_molecular_graphics SHELXTL-Plus
_computing_structure_refinement SHELXTL-Plus
_computing_structure_solution SHELXTL-Plus
_diffrn_ambient_temperature 295
_diffrn_measurement_device 'Siemens R3m/V diffractometer'
_diffrn_measurement_method \w--2\q
_diffrn_radiation_monochromator graphite
_diffrn_radiation_source xray_tube
_diffrn_radiation_type 'Mo K\a'
_diffrn_radiation_wavelength 0.71073
_diffrn_reflns_av_R_equivalents .0449
_diffrn_reflns_limit_h_max 15
_diffrn_reflns_limit_h_min 0
_diffrn_reflns_limit_k_max 16
_diffrn_reflns_limit_k_min -16
_diffrn_reflns_limit_l_max 26
_diffrn_reflns_limit_l_min -26
_diffrn_reflns_number 11475
_diffrn_reflns_theta_max 22.5
_diffrn_reflns_theta_min 1.75
_diffrn_standards_decay_% 0
_diffrn_standards_interval_count 97
_diffrn_standards_number 3
_exptl_absorpt_coefficient_mu 4.83
_exptl_absorpt_correction_T_max 1.00
_exptl_absorpt_correction_T_min 0.57
_exptl_absorpt_correction_type 'empirical via \y scans (SHELXLTL-Plus; Sheldrick, 1990)'
_exptl_crystal_colour black
_exptl_crystal_density_diffrn 2.02
_exptl_crystal_density_method 'not measured'
_exptl_crystal_description parallelepiped
_exptl_crystal_F_000 2340
_exptl_crystal_size_max 0.34
_exptl_crystal_size_mid 0.29
_exptl_crystal_size_min 0.21
_refine_diff_density_max 1.744
_refine_diff_density_min -1.209
_refine_ls_extinction_method none
_refine_ls_goodness_of_fit_obs 1.502
_refine_ls_matrix_type full
_refine_ls_number_constraints 0
_refine_ls_number_parameters 287
_refine_ls_number_reflns 4544
_refine_ls_number_restraints 0
_refine_ls_R_factor_obs .0598
_refine_ls_shift/esd_max .193
_refine_ls_structure_factor_coef F
_refine_ls_weighting_details 'w = 1/[\s^2^(F)+0.0005F^2^]'
_refine_ls_weighting_scheme calc
_refine_ls_wR_factor_obs .0709
_reflns_number_observed 4544
_reflns_number_total 10909
_reflns_observed_criterion F>6\s(F)
_cod_data_source_file fg1123.cif
_cod_data_source_block CS0022
_cod_depositor_comments
;
The following automatic conversions were performed:

'_refine_ls_weighting_scheme' value '1/[\s^2^(F)+0.0005F^2^]' was
changed to 'calc'. New tag '_refine_ls_weighting_details' was
created. The value of the new tag was set to 'w =
1/[\s^2^(F)+0.0005F^2^]'.

Automatic conversion script
Id: cif_fix_values 3143 2015-03-26 13:38:13Z robertas 
;
_cod_original_formula_sum 'C75 H67 N O P3 Te10 Ta'
_cod_database_code 2005495

loop_
_symmetry_equiv_pos_as_xyz
x,y,z
-x,-y,-z

loop_
_atom_site_aniso_label
_atom_site_aniso_U_11
_atom_site_aniso_U_22
_atom_site_aniso_U_33
_atom_site_aniso_U_12
_atom_site_aniso_U_13
_atom_site_aniso_U_23
_atom_site_aniso_type_symbol
Ta(1) 0.0370(10) 0.0370(10) 0.0310(10) 0.0120(10) 0.0050(10) 0.0010(10) Ta
Te(1) 0.054(2) 0.068(2) 0.036(2) 0.0130(10) -0.0020(10) 0.0030(10) Te
Te(2) 0.067(2) 0.050(2) 0.047(2) 0.0130(10) 0.0230(10) -0.0040(10) Te
Te(3) 0.0410(10) 0.053(2) 0.059(2) 0.0060(10) 0.0080(10) -0.0080(10) Te
Te(4) 0.050(2) 0.048(2) 0.069(2) 0.0170(10) 0.0110(10) 0.0130(10) Te
Te(5) 0.059(2) 0.064(2) 0.101(3) 0.029(2) 0.026(2) -0.001(2) Te
Te(6) 0.085(2) 0.071(2) 0.062(2) 0.022(2) 0.045(2) 0.007(2) Te
Te(7) 0.051(2) 0.049(2) 0.116(3) 0.0110(10) 0.000(2) -0.028(2) Te
Te(8) 0.0430(10) 0.065(2) 0.060(2) 0.0190(10) -0.0010(10) -0.0050(10) Te
Te(9) 0.074(2) 0.056(2) 0.040(2) 0.0290(10) 0.0070(10) 0.0060(10) Te
Te(10) 0.061(2) 0.070(2) 0.056(2) 0.0270(10) -0.0060(10) -0.025(2) Te
P(1) 0.039(5) 0.051(6) 0.049(7) 0.007(5) 0.013(5) -0.010(5) P
P(2) 0.033(5) 0.035(5) 0.036(6) 0.011(4) 0.006(4) 0.001(4) P
P(3) 0.035(5) 0.047(6) 0.036(6) 0.005(4) 0.014(5) 0.002(5) P

loop_
_atom_site_label
_atom_site_occupancy
_atom_site_fract_x
_atom_site_fract_y
_atom_site_fract_z
_atom_site_U_iso_or_equiv
_atom_site_thermal_displace_type
_atom_site_calc_flag
_atom_site_refinement_flags
Ta(1) 1 0.4114(1) 0.1880(1) 0.2567(1) 0.035(1) Uani d .
Te(1) 1 0.5420(2) 0.1880(2) 0.3708(1) 0.057(1) Uani d .
Te(2) 1 0.3348(2) 0.2618(2) 0.3343(1) 0.054(1) Uani d .
Te(3) 1 0.6260(2) 0.3053(2) 0.2598(1) 0.053(1) Uani d .
Te(4) 1 0.4164(2) 0.0052(2) 0.3035(1) 0.057(1) Uani d .
Te(5) 1 0.1295(2) 0.2782(2) 0.2657(1) 0.071(1) Uani d .
Te(6) 1 0.6167(2) 0.4062(2) 0.1472(1) 0.069(1) Uani d .
Te(7) 1 0.3028(2) -0.1139(2) 0.2060(2) 0.074(1) Uani d .
Te(8) 1 0.1896(2) 0.1631(2) 0.2000(1) 0.057(1) Uani d .
Te(9) 1 0.3938(2) 0.3091(2) 0.1537(1) 0.056(1) Uani d .
Te(10) 1 0.3513(2) 0.0807(2) 0.1565(1) 0.062(1) Uani d .
P(1) 1 0.1155(7) 0.2196(7) 0.5468(4) 0.046(4) Uani d .
P(2) 1 0.0269(7) 0.3111(6) -0.0185(4) 0.035(4) Uani d .
P(3) 1 0.6542(7) 0.7625(7) 0.2020(4) 0.041(4) Uani d .
C(111) 1 0.0377(18) 0.2356(18) 0.4772(9) 0.052(10) Uiso d G
C(112) 1 -0.0679 0.1738 0.4588 0.047(10) Uiso d G
C(113) 1 -0.1291 0.1943 0.4056 0.085(14) Uiso d G
C(114) 1 -0.0849 0.2766 0.3708 0.093(15) Uiso d G
C(115) 1 0.0207 0.3384 0.3891 0.080(13) Uiso d G
C(116) 1 0.0820 0.3179 0.4424 0.067(12) Uiso d G
C(121) 1 0.2152(16) 0.1606(15) 0.5451(11) 0.035(8) Uiso d G
C(122) 1 0.2460 0.1611 0.4926 0.065(12) Uiso d G
C(123) 1 0.3212 0.1140 0.4897 0.072(12) Uiso d G
C(124) 1 0.3656 0.0666 0.5392 0.068(12) Uiso d G
C(125) 1 0.3347 0.0661 0.5917 0.087(14) Uiso d G
C(126) 1 0.2595 0.1132 0.5946 0.062(11) Uiso d G
C(131) 1 0.0258(17) 0.1401(16) 0.5943(9) 0.050(10) Uiso d G
C(132) 1 -0.0095 0.0393 0.5895 0.065(12) Uiso d G
C(133) 1 -0.0793 -0.0222 0.6247 0.077(13) Uiso d G
C(134) 1 -0.1138 0.0170 0.6646 0.061(11) Uiso d G
C(135) 1 -0.0785 0.1179 0.6694 0.074(13) Uiso d G
C(136) 1 -0.0087 0.1794 0.6342 0.057(11) Uiso d G
C(141) 1 0.181(2) 0.3372(15) 0.5763(11) 0.056(10) Uiso d G
C(142) 1 0.2917 0.3642 0.6017 0.059(11) Uiso d G
C(143) 1 0.3445 0.4580 0.6208 0.090(15) Uiso d G
C(144) 1 0.2865 0.5248 0.6144 0.094(15) Uiso d G
C(145) 1 0.1758 0.4978 0.5890 0.13(2) Uiso d G
C(146) 1 0.1230 0.4040 0.5699 0.073(13) Uiso d G
C(211) 1 -0.0320(16) 0.3686(14) -0.0855(8) 0.033(8) Uiso d G
C(212) 1 -0.1400 0.3239 -0.1119 0.043(9) Uiso d G
C(213) 1 -0.1869 0.3672 -0.1624 0.046(9) Uiso d G
C(214) 1 -0.1258 0.4553 -0.1866 0.064(11) Uiso d G
C(215) 1 -0.0178 0.5000 -0.1603 0.051(10) Uiso d G
C(216) 1 0.0291 0.4567 -0.1097 0.050(10) Uiso d G
C(221) 1 0.0524(16) 0.2001(12) -0.0312(9) 0.033(8) Uiso d G
C(222) 1 0.1368 0.1710 0.0051 0.038(9) Uiso d G
C(223) 1 0.1563 0.0862 -0.0046 0.037(8) Uiso d G
C(224) 1 0.0914 0.0307 -0.0506 0.056(10) Uiso d G
C(225) 1 0.0071 0.0598 -0.0869 0.046(9) Uiso d G
C(226) 1 -0.0124 0.1446 -0.0772 0.054(10) Uiso d G
C(231) 1 -0.0631(14) 0.2852(15) 0.0312(8) 0.026(7) Uiso d G
C(232) 1 -0.1440 0.3301 0.0247 0.038(9) Uiso d G
C(233) 1 -0.2085 0.3120 0.0667 0.043(9) Uiso d G
C(234) 1 -0.1920 0.2489 0.1150 0.048(10) Uiso d G
C(235) 1 -0.1111 0.2040 0.1215 0.069(12) Uiso d G
C(236) 1 -0.0467 0.2222 0.0796 0.048(10) Uiso d G
C(241) 1 0.1574(12) 0.3946(15) 0.0109(9) 0.041(9) Uiso d G
C(242) 1 0.2430 0.4179 -0.0192 0.055(10) Uiso d G
C(243) 1 0.3460 0.4792 0.0041 0.034(8) Uiso d G
C(244) 1 0.3633 0.5172 0.0576 0.048(10) Uiso d G
C(245) 1 0.2777 0.4938 0.0876 0.054(10) Uiso d G
C(246) 1 0.1747 0.4325 0.0643 0.036(8) Uiso d G
C(311) 1 0.6979(16) 0.8881(11) 0.2222(9) 0.034(8) Uiso d G
C(312) 1 0.8037 0.9305 0.2524 0.045(9) Uiso d G
C(313) 1 0.8372 1.0278 0.2662 0.073(12) Uiso d G
C(314) 1 0.7649 1.0826 0.2498 0.055(10) Uiso d G
C(315) 1 0.6592 1.0402 0.2196 0.048(10) Uiso d G
C(316) 1 0.6257 0.9430 0.2058 0.049(10) Uiso d G
C(321) 1 0.7700(15) 0.7170(15) 0.2150(10) 0.038(9) Uiso d G
C(322) 1 0.8672 0.7715 0.1968 0.055(10) Uiso d G
C(323) 1 0.9578 0.7376 0.2112 0.081(14) Uiso d G
C(324) 1 0.9511 0.6492 0.2439 0.066(12) Uiso d G
C(325) 1 0.8539 0.5947 0.2621 0.055(10) Uiso d G
C(326) 1 0.7634 0.6286 0.2477 0.055(10) Uiso d G
C(331) 1 0.5904(16) 0.7529(16) 0.1247(7) 0.044(9) Uiso d G
C(332) 1 0.6466 0.7457 0.0831 0.042(9) Uiso d G
C(333) 1 0.5980 0.7474 0.0247 0.074(13) Uiso d G
C(334) 1 0.4931 0.7562 0.0079 0.079(13) Uiso d G
C(335) 1 0.4369 0.7634 0.0494 0.040(9) Uiso d G
C(336) 1 0.4855 0.7617 0.1079 0.048(10) Uiso d G
C(341) 1 0.5485(15) 0.6887(14) 0.2393(9) 0.042(9) Uiso d G
C(342) 1 0.5166 0.7267 0.2809 0.048(10) Uiso d G
C(343) 1 0.4326 0.6679 0.3087 0.085(14) Uiso d G
C(344) 1 0.3805 0.5710 0.2949 0.058(11) Uiso d G
C(345) 1 0.4124 0.5329 0.2534 0.068(12) Uiso d G
C(346) 1 0.4963 0.5918 0.2256 0.043(9) Uiso d G
O(1) 1 0.159(5) -0.374(5) 0.380(3) 0.27(2) Uovl d .
N(1) 1 0.246(7) -0.294(7) 0.443(4) 0.27(2) Uovl d .
C(1) 1 0.241(9) -0.290(8) 0.384(5) 0.27(2) Uovl d .
C(2) 1 0.191(8) -0.363(8) 0.479(4) 0.27(2) Uovl d .
C(3) 1 0.317(8) -0.193(8) 0.445(4) 0.27(2) Uovl d .

loop_
_geom_angle_atom_site_label_1
_geom_angle_atom_site_label_2
_geom_angle_atom_site_label_3
_geom_angle
_geom_angle_publ_flag
Te(1) Ta(1) Te(2) 68.20(10) yes
Te(1) Ta(1) Te(3) 67.90(10) yes
Te(2) Ta(1) Te(3) 105.50(10) yes
Te(1) Ta(1) Te(4) 66.10(10) yes
Te(2) Ta(1) Te(4) 105.50(10) yes
Te(3) Ta(1) Te(4) 107.40(10) yes
Te(1) Ta(1) Te(8) 140.50(10) yes
Te(2) Ta(1) Te(8) 78.30(10) yes
Te(3) Ta(1) Te(8) 144.20(10) yes
Te(4) Ta(1) Te(8) 105.60(10) yes
Te(1) Ta(1) Te(9) 141.10(10) yes
Te(2) Ta(1) Te(9) 105.60(10) yes
Te(3) Ta(1) Te(9) 77.80(10) yes
Te(4) Ta(1) Te(9) 145.50(10) yes
Te(8) Ta(1) Te(9) 67.10(10) yes
Te(1) Ta(1) Te(10) 138.60(10) yes
Te(2) Ta(1) Te(10) 145.10(10) yes
Te(3) Ta(1) Te(10) 106.40(10) yes
Te(4) Ta(1) Te(10) 78.00(10) yes
Te(8) Ta(1) Te(10) 67.60(10) yes
Te(9) Ta(1) Te(10) 68.00(10) yes
Ta(1) Te(1) Te(2) 54.30(10) ?
Ta(1) Te(1) Te(3) 54.60(10) ?
Te(2) Te(1) Te(3) 88.60(10) yes
Ta(1) Te(1) Te(4) 55.10(10) ?
Te(2) Te(1) Te(4) 89.70(10) yes
Te(3) Te(1) Te(4) 91.40(10) yes
Ta(1) Te(2) Te(1) 57.50(10) ?
Ta(1) Te(2) Te(5) 101.40(10) ?
Te(1) Te(2) Te(5) 157.40(10) yes
Ta(1) Te(3) Te(1) 57.50(10) ?
Ta(1) Te(3) Te(6) 102.70(10) ?
Te(1) Te(3) Te(6) 158.30(10) yes
Ta(1) Te(4) Te(1) 58.80(10) ?
Ta(1) Te(4) Te(7) 101.70(10) ?
Te(1) Te(4) Te(7) 159.30(10) yes
Te(2) Te(5) Te(8) 76.70(10) yes
Te(3) Te(6) Te(9) 76.00(10) yes
Te(4) Te(7) Te(10) 75.70(10) yes
Ta(1) Te(8) Te(5) 100.90(10) ?
Ta(1) Te(8) Te(9) 56.00(10) ?
Te(5) Te(8) Te(9) 104.20(10) yes
Ta(1) Te(8) Te(10) 56.00(10) ?
Te(5) Te(8) Te(10) 156.30(10) yes
Te(9) Te(8) Te(10) 60.30(10) yes
Ta(1) Te(9) Te(6) 102.10(10) ?
Ta(1) Te(9) Te(8) 56.90(10) ?
Te(6) Te(9) Te(8) 158.90(10) yes
Ta(1) Te(9) Te(10) 56.20(10) ?
Te(6) Te(9) Te(10) 108.40(10) yes
Te(8) Te(9) Te(10) 60.30(10) yes
Ta(1) Te(10) Te(7) 101.20(10) ?
Ta(1) Te(10) Te(8) 56.50(10) ?
Te(7) Te(10) Te(8) 103.10(10) yes
Ta(1) Te(10) Te(9) 55.80(10) ?
Te(7) Te(10) Te(9) 155.8(2) yes
Te(8) Te(10) Te(9) 59.50(10) yes
C(111) P(1) C(121) 112.2(14) ?
C(111) P(1) C(131) 110.0(10) ?
C(121) P(1) C(131) 106.1(12) ?
C(111) P(1) C(141) 108.6(12) ?
C(121) P(1) C(141) 110.6(11) ?
C(131) P(1) C(141) 109.3(13) ?
C(211) P(2) C(221) 111.9(11) ?
C(211) P(2) C(231) 108.7(10) ?
C(221) P(2) C(231) 110.8(10) ?
C(211) P(2) C(241) 108.6(9) ?
C(221) P(2) C(241) 106.7(10) ?
C(231) P(2) C(241) 110.1(10) ?
C(311) P(3) C(321) 110.2(10) ?
C(311) P(3) C(331) 111.5(11) ?
C(321) P(3) C(331) 108.1(12) ?
C(311) P(3) C(341) 109.9(12) ?
C(321) P(3) C(341) 112.5(11) ?
C(331) P(3) C(341) 104.5(9) ?
P(1) C(111) C(112) 122.2(7) ?
P(1) C(111) C(116) 117.5(7) ?
P(1) C(121) C(122) 118.7(8) ?
P(1) C(121) C(126) 121.2(8) ?
P(1) C(131) C(132) 119.2(9) ?
P(1) C(131) C(136) 120.8(9) ?
P(1) C(141) C(142) 120.0(9) ?
P(1) C(141) C(146) 119.9(9) ?
P(2) C(211) C(212) 119.1(6) ?
P(2) C(211) C(216) 120.9(6) ?
P(2) C(221) C(222) 120.0(6) ?
P(2) C(221) C(226) 120.0(6) ?
P(2) C(231) C(232) 122.1(7) ?
P(2) C(231) C(236) 117.8(7) ?
P(2) C(241) C(242) 119.2(8) ?
P(2) C(241) C(246) 120.7(8) ?
P(3) C(311) C(312) 120.6(7) ?
P(3) C(311) C(316) 119.4(7) ?
P(3) C(321) C(322) 121.4(7) ?
P(3) C(321) C(326) 118.5(7) ?
P(3) C(331) C(332) 122.3(8) ?
P(3) C(331) C(336) 117.4(8) ?
P(3) C(341) C(342) 121.2(8) ?
P(3) C(341) C(346) 118.8(8) ?
C(1) N(1) C(2) 132(9) ?
C(1) N(1) C(3) 90(8) ?
C(2) N(1) C(3) 138(10) ?
O(1) C(1) N(1) 91(8) ?
O(1) C(1) C(3) 136(9) ?

loop_
_geom_bond_atom_site_label_1
_geom_bond_atom_site_label_2
_geom_bond_distance
_geom_bond_publ_flag
Ta(1) Te(1) 2.870(3) yes
Ta(1) Te(2) 2.766(4) yes
Ta(1) Te(3) 2.772(3) yes
Ta(1) Te(4) 2.753(3) yes
Ta(1) Te(8) 2.860(3) yes
Ta(1) Te(9) 2.829(3) yes
Ta(1) Te(10) 2.843(4) yes
Te(1) Te(2) 3.161(4) yes
Te(1) Te(3) 3.153(4) yes
Te(1) Te(4) 3.068(4) yes
Te(2) Te(5) 2.899(4) yes
Te(3) Te(6) 2.873(4) yes
Te(4) Te(7) 2.905(4) yes
Te(5) Te(8) 2.827(5) yes
Te(6) Te(9) 2.841(4) yes
Te(7) Te(10) 2.834(4) yes
Te(8) Te(9) 3.146(4) yes
Te(8) Te(10) 3.171(5) yes
Te(9) Te(10) 3.170(4) yes
P(1) C(111) 1.77(2) ?
P(1) C(121) 1.80(3) ?
P(1) C(131) 1.83(2) ?
P(1) C(141) 1.80(2) ?
P(2) C(211) 1.83(2) ?
P(2) C(221) 1.83(2) ?
P(2) C(231) 1.78(2) ?
P(2) C(241) 1.798(16) ?
P(3) C(311) 1.819(19) ?
P(3) C(321) 1.81(3) ?
P(3) C(331) 1.846(19) ?
P(3) C(341) 1.79(2) ?
O(1) C(1) 1.34(11) ?
N(1) C(1) 1.37(16) ?
N(1) C(2) 1.35(14) ?
N(1) C(3) 1.46(13) ?
